data_7017857
loop_
_publ_author_name
'Colquhoun, Victoria P.'
'Strohmann, Carsten'

_publ_section_title
;
 Structural influence of steric factors and donor functions on lithium
 silylamides in non-coordinating solvents.
;
_journal_issue 6
_journal_name_full 'Dalton transactions (Cambridge, England : 2003)'
_journal_page_first 1897
_journal_page_last 1902
_journal_paper_doi 10.1039/c1dt11550b
_journal_volume 41
_journal_year 2012
_chemical_formula_sum 'C13 H31 Li N2 O2 Si'
_chemical_formula_weight 282.43
_chemical_name_systematic
;
'lithium
5-(2-methoxyethyl)-7,7,9,9-tetramethyl-2-oxa-5,8-diaza-7-siladecan-8-ide
;
_space_group_IT_number 2
_symmetry_cell_setting triclinic
_symmetry_space_group_name_Hall '-P 1'
_symmetry_space_group_name_H-M 'P -1'
_atom_sites_solution_hydrogens geom
_atom_sites_solution_primary direct
_atom_sites_solution_secondary difmap
_audit_creation_date 2011-06-29T09:35:03-00:00
_audit_creation_method 'WinGX routine CIF_UPDATE'
_cell_angle_alpha 87.737(8)
_cell_angle_beta 77.741(9)
_cell_angle_gamma 64.186(11)
_cell_formula_units_Z 2
_cell_length_a 8.4867(10)
_cell_length_b 9.1182(10)
_cell_length_c 12.9775(12)
_cell_measurement_reflns_used 5587
_cell_measurement_temperature 173(2)
_cell_measurement_theta_max 24.99
_cell_measurement_theta_min 2.49
_cell_volume 881.82(19)
_computing_cell_refinement
;
CrysAlis RED, Oxford Diffraction Ltd.,
Version 1.171.32.37 (release 24-10-2008 CrysAlis171 .NET)
(compiled Oct 24 2008,09:44:38)'
;
_computing_data_collection
;
CrysAlis CCD, Oxford Diffraction Ltd.,
Version 1.171.32.37 (release 24-10-2008 CrysAlis171 .NET)
(compiled Oct 24 2008,09:44:38)
;
_computing_data_reduction
;
CrysAlis RED, Oxford Diffraction Ltd.,
Version 1.171.32.37 (release 24-10-2008 CrysAlis171 .NET)
(compiled Oct 24 2008,09:44:38)
;
_computing_molecular_graphics
;
Ortep-3 (Farrugia, 1997) and Schakal 92
(Keller 1992)
;
_computing_publication_material 'wingx (Farrugia, 1999)'
_computing_structure_refinement 'SHELXL-97 (Sheldrick, 2008)'
_computing_structure_solution 'SHELXS-97 (Sheldrick, 2008)'
_diffrn_ambient_temperature 173(2)
_diffrn_measured_fraction_theta_full 0.994
_diffrn_measured_fraction_theta_max 0.994
_diffrn_measurement_device_type 'Xcalibur S Oxford Diffraction'
_diffrn_measurement_method Omega-scan
_diffrn_radiation_monochromator graphite
_diffrn_radiation_source 'Enhance (Mo) X-ray Source'
_diffrn_radiation_type MoK\a
_diffrn_radiation_wavelength 0.71073
_diffrn_reflns_av_R_equivalents 0.0359
_diffrn_reflns_av_unetI/netI 0.1281
_diffrn_reflns_limit_h_max 10
_diffrn_reflns_limit_h_min -10
_diffrn_reflns_limit_k_max 10
_diffrn_reflns_limit_k_min -10
_diffrn_reflns_limit_l_max 15
_diffrn_reflns_limit_l_min -12
_diffrn_reflns_number 5587
_diffrn_reflns_theta_full 24.99
_diffrn_reflns_theta_max 24.99
_diffrn_reflns_theta_min 2.49
_exptl_absorpt_coefficient_mu 0.133
_exptl_absorpt_correction_T_max 0.9739
_exptl_absorpt_correction_T_min 0.9366
_exptl_absorpt_correction_type multi-scan
_exptl_absorpt_process_details
;
CrysAlis RED, Oxford Diffraction Ltd. Empirical absorption correction using
spherical harmonics,
implemented in SCALE3 ABSPACK scaling algorithm.
;
_exptl_crystal_colour colourless
_exptl_crystal_density_diffrn 1.064
_exptl_crystal_density_method 'not measured'
_exptl_crystal_description needle
_exptl_crystal_F_000 312
_exptl_crystal_size_max 0.5
_exptl_crystal_size_mid 0.3
_exptl_crystal_size_min 0.2
_refine_diff_density_max 0.257
_refine_diff_density_min -0.259
_refine_diff_density_rms 0.042
_refine_ls_extinction_method none
_refine_ls_goodness_of_fit_ref 0.959
_refine_ls_hydrogen_treatment constr
_refine_ls_matrix_type full
_refine_ls_number_parameters 179
_refine_ls_number_reflns 3085
_refine_ls_number_restraints 0
_refine_ls_restrained_S_all 0.959
_refine_ls_R_factor_all 0.0897
_refine_ls_R_factor_gt 0.0441
_refine_ls_shift/su_max 0.047
_refine_ls_shift/su_mean 0.008
_refine_ls_structure_factor_coef Fsqd
_refine_ls_weighting_details 'calc w=1/[\s^2^(Fo^2^)+(0.0050P)^2^+0.0000P] where P=(Fo^2^+2Fc^2^)/3'
_refine_ls_weighting_scheme calc
_refine_ls_wR_factor_gt 0.0495
_refine_ls_wR_factor_ref 0.0519
_reflns_number_gt 1716
_reflns_number_total 3085
_reflns_threshold_expression >2sigma(I)
_cod_data_source_file c1dt11550b.txt
_cod_data_source_block 0999
_cod_original_cell_volume 881.82(16)
_cod_database_code 7017857

loop_
_symmetry_equiv_pos_as_xyz
'x, y, z'
'-x, -y, -z'

loop_
_atom_site_label
_atom_site_type_symbol
_atom_site_fract_x
_atom_site_fract_y
_atom_site_fract_z
_atom_site_U_iso_or_equiv
_atom_site_adp_type
_atom_site_occupancy
_atom_site_symmetry_multiplicity
_atom_site_calc_flag
_atom_site_refinement_flags
C1 C 0.4356(3) 1.2180(3) 0.38137(15) 0.0367(7) Uani 1 1 d .
H1A H 0.3941 1.3329 0.365 0.055 Uiso 1 1 calc R
H1B H 0.5616 1.1725 0.3863 0.055 Uiso 1 1 calc R
H1C H 0.3629 1.2095 0.4489 0.055 Uiso 1 1 calc R
C2 C 0.5709(3) 1.1228(3) 0.15330(15) 0.0354(7) Uani 1 1 d .
H2A H 0.5613 1.0743 0.0902 0.053 Uiso 1 1 calc R
H2B H 0.6943 1.0669 0.1633 0.053 Uiso 1 1 calc R
H2C H 0.539 1.2388 0.1444 0.053 Uiso 1 1 calc R
C3 C 0.0764(3) 1.2742(3) 0.22496(16) 0.0235(6) Uani 1 1 d .
C4 C 0.0291(3) 1.4348(3) 0.28613(17) 0.0421(7) Uani 1 1 d .
H4A H -0.0073 1.4245 0.3619 0.063 Uiso 1 1 calc R
H4B H -0.0696 1.5246 0.2623 0.063 Uiso 1 1 calc R
H4C H 0.1343 1.4574 0.2731 0.063 Uiso 1 1 calc R
C5 C 0.1334(3) 1.2963(3) 0.10611(16) 0.0387(7) Uani 1 1 d .
H5A H 0.2387 1.3185 0.0945 0.058 Uiso 1 1 calc R
H5B H 0.0346 1.388 0.0837 0.058 Uiso 1 1 calc R
H5C H 0.1629 1.1964 0.0649 0.058 Uiso 1 1 calc R
C6 C -0.0960(3) 1.2518(3) 0.23920(17) 0.0382(7) Uani 1 1 d .
H6A H -0.0704 1.1515 0.1999 0.057 Uiso 1 1 calc R
H6B H -0.187 1.3453 0.2125 0.057 Uiso 1 1 calc R
H6C H -0.1408 1.2442 0.3144 0.057 Uiso 1 1 calc R
C7 C 0.5141(3) 0.8831(3) 0.31525(16) 0.0282(7) Uani 1 1 d .
H7A H 0.6462 0.8362 0.2917 0.034 Uiso 1 1 calc R
H7B H 0.4852 0.8848 0.3934 0.034 Uiso 1 1 calc R
C8 C 0.4474(3) 0.6452(3) 0.34023(16) 0.0310(6) Uani 1 1 d .
H8A H 0.5518 0.6045 0.374 0.037 Uiso 1 1 calc R
H8B H 0.4559 0.5534 0.2975 0.037 Uiso 1 1 calc R
C9 C 0.2752(3) 0.7091(3) 0.42441(16) 0.0322(7) Uani 1 1 d .
H9A H 0.2622 0.6176 0.4628 0.039 Uiso 1 1 calc R
H9B H 0.2768 0.7855 0.4759 0.039 Uiso 1 1 calc R
C10 C -0.0383(3) 0.8204(3) 0.44017(17) 0.0422(8) Uani 1 1 d .
H10A H -0.0451 0.7165 0.4532 0.063 Uiso 1 1 calc R
H10B H -0.1351 0.8912 0.4059 0.063 Uiso 1 1 calc R
H10C H -0.0506 0.8738 0.5074 0.063 Uiso 1 1 calc R
C11 C 0.5378(3) 0.7211(3) 0.16180(16) 0.0307(7) Uani 1 1 d .
H11A H 0.6569 0.6283 0.1586 0.037 Uiso 1 1 calc R
H11B H 0.5562 0.8107 0.124 0.037 Uiso 1 1 calc R
C12 C 0.4277(3) 0.6691(3) 0.10806(16) 0.0363(7) Uani 1 1 d .
H12A H 0.4828 0.6439 0.0317 0.044 Uiso 1 1 calc R
H12B H 0.4226 0.5698 0.139 0.044 Uiso 1 1 calc R
C13 C 0.1381(3) 0.7626(3) 0.07322(17) 0.0483(8) Uani 1 1 d .
H13A H 0.1878 0.7435 -0.0031 0.072 Uiso 1 1 calc R
H13B H 0.0183 0.8545 0.0866 0.072 Uiso 1 1 calc R
H13C H 0.13 0.6645 0.1019 0.072 Uiso 1 1 calc R
Li1 Li 0.1953(5) 0.9296(5) 0.2598(3) 0.0257(10) Uani 1 1 d .
N1 N 0.2089(2) 1.1335(2) 0.26135(12) 0.0191(5) Uani 1 1 d .
N2 N 0.4494(2) 0.7762(2) 0.27204(13) 0.0214(5) Uani 1 1 d .
O1 O 0.13050(18) 0.7909(2) 0.37314(11) 0.0322(5) Uani 1 1 d .
O2 O 0.25145(19) 0.7993(2) 0.12275(10) 0.0329(5) Uani 1 1 d .
Si1 Si 0.41257(8) 1.10004(9) 0.27311(5) 0.02351(19) Uani 1 1 d .

loop_
_atom_site_aniso_label
_atom_site_aniso_U_11
_atom_site_aniso_U_22
_atom_site_aniso_U_33
_atom_site_aniso_U_23
_atom_site_aniso_U_13
_atom_site_aniso_U_12
C1 0.0378(16) 0.045(2) 0.0385(16) 0.0014(14) -0.0138(12) -0.0260(16)
C2 0.0274(14) 0.049(2) 0.0362(16) 0.0074(14) -0.0059(12) -0.0228(15)
C3 0.0213(14) 0.0223(18) 0.0250(15) 0.0001(13) -0.0042(11) -0.0081(13)
C4 0.0433(17) 0.031(2) 0.0486(18) 0.0031(15) -0.0149(13) -0.0115(16)
C5 0.0347(15) 0.040(2) 0.0363(16) 0.0114(14) -0.0131(12) -0.0102(15)
C6 0.0263(15) 0.030(2) 0.0562(18) 0.0094(15) -0.0160(12) -0.0081(14)
C7 0.0271(14) 0.0342(19) 0.0272(15) 0.0029(13) -0.0095(11) -0.0156(14)
C8 0.0312(15) 0.0234(19) 0.0315(15) 0.0049(14) -0.0056(12) -0.0065(14)
C9 0.0400(16) 0.0280(19) 0.0268(15) 0.0067(13) -0.0040(12) -0.0151(15)
C10 0.0301(16) 0.052(2) 0.0438(17) -0.0008(15) 0.0040(12) -0.0227(16)
C11 0.0243(15) 0.0259(19) 0.0282(15) 0.0028(13) -0.0018(11) -0.0004(14)
C12 0.0559(19) 0.029(2) 0.0211(15) -0.0041(13) 0.0005(13) -0.0199(17)
C13 0.0571(18) 0.063(2) 0.0429(18) -0.0041(16) -0.0158(14) -0.0395(19)
Li1 0.023(2) 0.022(3) 0.028(2) -0.002(2) -0.0063(17) -0.006(2)
N1 0.0161(11) 0.0154(14) 0.0231(11) 0.0027(10) -0.0058(8) -0.0037(10)
N2 0.0238(11) 0.0164(14) 0.0196(12) 0.0031(10) -0.0022(9) -0.0062(11)
O1 0.0267(10) 0.0411(14) 0.0291(10) 0.0067(9) -0.0018(8) -0.0174(10)
O2 0.0340(11) 0.0338(14) 0.0306(10) -0.0053(9) -0.0115(8) -0.0119(10)
Si1 0.0235(4) 0.0264(5) 0.0242(4) 0.0046(4) -0.0076(3) -0.0134(4)

loop_
_atom_type_symbol
_atom_type_description
_atom_type_scat_dispersion_real
_atom_type_scat_dispersion_imag
_atom_type_scat_source
C C 0.0033 0.0016 'International Tables Vol C Tables 4.2.6.8 and 6.1.1.4'
H H 0 0 'International Tables Vol C Tables 4.2.6.8 and 6.1.1.4'
N N 0.0061 0.0033 'International Tables Vol C Tables 4.2.6.8 and 6.1.1.4'
O O 0.0106 0.006 'International Tables Vol C Tables 4.2.6.8 and 6.1.1.4'
Si Si 0.0817 0.0704 'International Tables Vol C Tables 4.2.6.8 and 6.1.1.4'
Li Li -0.0003 0.0001 'International Tables Vol C Tables 4.2.6.8 and 6.1.1.4'

loop_
_geom_angle_atom_site_label_1
_geom_angle_atom_site_label_2
_geom_angle_atom_site_label_3
_geom_angle
Si1 C1 H1A 109.5
Si1 C1 H1B 109.5
H1A C1 H1B 109.5
Si1 C1 H1C 109.5
H1A C1 H1C 109.5
H1B C1 H1C 109.5
Si1 C2 H2A 109.5
Si1 C2 H2B 109.5
H2A C2 H2B 109.5
Si1 C2 H2C 109.5
H2A C2 H2C 109.5
H2B C2 H2C 109.5
N1 C3 C6 108.37(18)
N1 C3 C4 113.37(18)
C6 C3 C4 107.74(18)
N1 C3 C5 112.59(18)
C6 C3 C5 106.97(17)
C4 C3 C5 107.52(19)
C3 C4 H4A 109.5
C3 C4 H4B 109.5
H4A C4 H4B 109.5
C3 C4 H4C 109.5
H4A C4 H4C 109.5
H4B C4 H4C 109.5
C3 C5 H5A 109.5
C3 C5 H5B 109.5
H5A C5 H5B 109.5
C3 C5 H5C 109.5
H5A C5 H5C 109.5
H5B C5 H5C 109.5
C3 C6 H6A 109.5
C3 C6 H6B 109.5
H6A C6 H6B 109.5
C3 C6 H6C 109.5
H6A C6 H6C 109.5
H6B C6 H6C 109.5
N2 C7 Si1 113.28(15)
N2 C7 H7A 108.9
Si1 C7 H7A 108.9
N2 C7 H7B 108.9
Si1 C7 H7B 108.9
H7A C7 H7B 107.7
N2 C8 C9 109.55(19)
N2 C8 H8A 109.8
C9 C8 H8A 109.8
N2 C8 H8B 109.8
C9 C8 H8B 109.8
H8A C8 H8B 108.2
O1 C9 C8 107.70(17)
O1 C9 H9A 110.2
C8 C9 H9A 110.2
O1 C9 H9B 110.2
C8 C9 H9B 110.2
H9A C9 H9B 108.5
O1 C10 H10A 109.5
O1 C10 H10B 109.5
H10A C10 H10B 109.5
O1 C10 H10C 109.5
H10A C10 H10C 109.5
H10B C10 H10C 109.5
N2 C11 C12 111.24(15)
N2 C11 H11A 109.4
C12 C11 H11A 109.4
N2 C11 H11B 109.4
C12 C11 H11B 109.4
H11A C11 H11B 108
O2 C12 C11 108.26(19)
O2 C12 H12A 110
C11 C12 H12A 110
O2 C12 H12B 110
C11 C12 H12B 110
H12A C12 H12B 108.4
O2 C13 H13A 109.5
O2 C13 H13B 109.5
H13A C13 H13B 109.5
O2 C13 H13C 109.5
H13A C13 H13C 109.5
H13B C13 H13C 109.5
N1 Li1 O2 121.67(18)
N1 Li1 N2 99.61(15)
O2 Li1 N2 85.93(16)
N1 Li1 O1 134.71(19)
O2 Li1 O1 103.62(17)
N2 Li1 O1 82.67(16)
C3 N1 Si1 128.72(14)
C3 N1 Li1 119.50(17)
Si1 N1 Li1 109.16(15)
C8 N2 C11 114.01(17)
C8 N2 C7 113.37(17)
C11 N2 C7 112.36(15)
C8 N2 Li1 109.91(15)
C11 N2 Li1 101.84(15)
C7 N2 Li1 104.22(18)
C9 O1 C10 112.22(16)
C9 O1 Li1 109.67(14)
C10 O1 Li1 129.99(18)
C12 O2 C13 112.43(18)
C12 O2 Li1 109.19(16)
C13 O2 Li1 130.36(15)
N1 Si1 C2 118.32(9)
N1 Si1 C1 118.90(10)
C2 Si1 C1 102.40(9)
N1 Si1 C7 104.43(9)
C2 Si1 C7 109.26(11)
C1 Si1 C7 102.26(11)

loop_
_geom_bond_atom_site_label_1
_geom_bond_atom_site_label_2
_geom_bond_distance
C1 Si1 1.894(2)
C1 H1A 0.98
C1 H1B 0.98
C1 H1C 0.98
C2 Si1 1.8962(18)
C2 H2A 0.98
C2 H2B 0.98
C2 H2C 0.98
C3 N1 1.434(3)
C3 C6 1.536(2)
C3 C4 1.543(3)
C3 C5 1.548(3)
C4 H4A 0.98
C4 H4B 0.98
C4 H4C 0.98
C5 H5A 0.98
C5 H5B 0.98
C5 H5C 0.98
C6 H6A 0.98
C6 H6B 0.98
C6 H6C 0.98
C7 N2 1.486(2)
C7 Si1 1.893(2)
C7 H7A 0.99
C7 H7B 0.99
C8 N2 1.462(2)
C8 C9 1.516(2)
C8 H8A 0.99
C8 H8B 0.99
C9 O1 1.420(2)
C9 H9A 0.99
C9 H9B 0.99
C10 O1 1.426(2)
C10 H10A 0.98
C10 H10B 0.98
C10 H10C 0.98
C11 N2 1.461(2)
C11 C12 1.508(3)
C11 H11A 0.99
C11 H11B 0.99
C12 O2 1.426(3)
C12 H12A 0.99
C12 H12B 0.99
C13 O2 1.418(2)
C13 H13A 0.98
C13 H13B 0.98
C13 H13C 0.98
Li1 N1 1.913(4)
Li1 O2 2.028(4)
Li1 N2 2.033(4)
Li1 O1 2.045(4)
N1 Si1 1.6597(15)
